data_7153050
loop_
_publ_author_name
'Dixon, Luke I.'
'Carroll, Michael A.'
'Gregson, Thomas J.'
'Ellames, George J.'
'Harrington, Ross W.'
'Clegg, William'

_publ_section_title
;
 Unprecedented regiochemical control in the formation of
 aryl[1,2-a]imidazopyridines from alkynyliodonium salts: mechanistic
 insights.
;
_journal_issue 35
_journal_name_full 'Organic &amp; biomolecular chemistry'
_journal_page_first 5877
_journal_page_last 5884
_journal_paper_doi 10.1039/c3ob41112e
_journal_volume 11
_journal_year 2013
_chemical_formula_moiety 'C13 H10 N2'
_chemical_formula_sum 'C13 H10 N2'
_chemical_formula_weight 194.23
_chemical_name_systematic
;
?
;
_space_group_IT_number 14
_symmetry_cell_setting monoclinic
_symmetry_space_group_name_Hall '-P 2ybc'
_symmetry_space_group_name_H-M 'P 1 21/c 1'
_atom_sites_solution_hydrogens geom
_atom_sites_solution_primary direct
_atom_sites_solution_secondary difmap
_audit_creation_method SHELXL-97
_cell_angle_alpha 90.00
_cell_angle_beta 90.806(3)
_cell_angle_gamma 90.00
_cell_formula_units_Z 16
_cell_length_a 28.7348(14)
_cell_length_b 5.8963(2)
_cell_length_c 23.3995(8)
_cell_measurement_reflns_used 4237
_cell_measurement_temperature 150(2)
_cell_measurement_theta_max 62.18
_cell_measurement_theta_min 1.89
_cell_volume 3964.2(3)
_computing_cell_refinement
;
CrysAlisPro, Oxford Diffraction Ltd.,
Version 1.171.33.55 (release 05-01-2010 CrysAlis171 .NET)
(compiled Jan 5 2010,16:28:46)
;
_computing_data_collection
;
CrysAlisPro, Oxford Diffraction Ltd.,
Version 1.171.33.55 (release 05-01-2010 CrysAlis171 .NET)
(compiled Jan 5 2010,16:28:46)
;
_computing_data_reduction
;
CrysAlisPro, Oxford Diffraction Ltd.,
Version 1.171.33.55 (release 05-01-2010 CrysAlis171 .NET)
(compiled Jan 5 2010,16:28:46)
;
_computing_molecular_graphics 'Bruker SHELXTL'
_computing_publication_material 'Bruker SHELXTL and local programs'
_computing_structure_refinement 'Bruker SHELXTL'
_computing_structure_solution 'Bruker SHELXTL'
_diffrn_ambient_temperature 150(2)
_diffrn_detector_area_resol_mean 10.3968
_diffrn_measured_fraction_theta_full 0.977
_diffrn_measured_fraction_theta_max 0.977
_diffrn_measurement_device_type 'Oxford Diffraction Gemini A Ultra diffractometer'
_diffrn_measurement_method '\w scans'
_diffrn_radiation_monochromator none
_diffrn_radiation_source 'sealed tube with Enhance Ultra optics'
_diffrn_radiation_type CuK\a
_diffrn_radiation_wavelength 1.54184
_diffrn_reflns_av_R_equivalents 0.0265
_diffrn_reflns_av_sigmaI/netI 0.0405
_diffrn_reflns_limit_h_max 32
_diffrn_reflns_limit_h_min -29
_diffrn_reflns_limit_k_max 5
_diffrn_reflns_limit_k_min -6
_diffrn_reflns_limit_l_max 17
_diffrn_reflns_limit_l_min -26
_diffrn_reflns_number 11230
_diffrn_reflns_theta_full 62.27
_diffrn_reflns_theta_max 62.27
_diffrn_reflns_theta_min 3.08
_exptl_absorpt_coefficient_mu 0.614
_exptl_absorpt_correction_T_max 0.994
_exptl_absorpt_correction_T_min 0.913
_exptl_absorpt_correction_type multi-scan
_exptl_absorpt_process_details
;
CrysAlisPro, Oxford Diffraction Ltd.,
Version 1.171.33.55 (release 05-01-2010 CrysAlis171 .NET)
(compiled Jan 5 2010,16:28:46)
Empirical absorption correction using spherical harmonics,
implemented in SCALE3 ABSPACK scaling algorithm.
;
_exptl_crystal_colour colourless
_exptl_crystal_density_diffrn 1.302
_exptl_crystal_density_method 'not measured'
_exptl_crystal_description lath
_exptl_crystal_F_000 1632
_exptl_crystal_size_max 0.15
_exptl_crystal_size_mid 0.10
_exptl_crystal_size_min 0.01
_refine_diff_density_max 0.787
_refine_diff_density_min -0.294
_refine_diff_density_rms 0.071
_refine_ls_extinction_method none
_refine_ls_goodness_of_fit_ref 1.048
_refine_ls_hydrogen_treatment constr
_refine_ls_matrix_type full
_refine_ls_number_parameters 541
_refine_ls_number_reflns 6140
_refine_ls_number_restraints 0
_refine_ls_restrained_S_all 1.048
_refine_ls_R_factor_all 0.1073
_refine_ls_R_factor_gt 0.0784
_refine_ls_shift/su_max 0.000
_refine_ls_shift/su_mean 0.000
_refine_ls_structure_factor_coef Fsqd
_refine_ls_weighting_details 'calc w=1/[\s^2^(Fo^2^)+(0.1460P)^2^+0.6250P] where P=(Fo^2^+2Fc^2^)/3'
_refine_ls_weighting_scheme calc
_refine_ls_wR_factor_gt 0.2092
_refine_ls_wR_factor_ref 0.2275
_reflns_number_gt 4212
_reflns_number_total 6140
_reflns_threshold_expression I>2\s(I)
_cod_data_source_file c3ob41112e.txt
_cod_data_source_block mac87_3a
_cod_original_sg_symbol_H-M 'P 21/c'
_cod_database_code 7153050

loop_
_symmetry_equiv_pos_as_xyz
'x, y, z'
'-x, y+1/2, -z+1/2'
'-x, -y, -z'
'x, -y-1/2, z-1/2'

loop_
_atom_site_label
_atom_site_type_symbol
_atom_site_fract_x
_atom_site_fract_y
_atom_site_fract_z
_atom_site_U_iso_or_equiv
_atom_site_adp_type
_atom_site_occupancy
_atom_site_symmetry_multiplicity
_atom_site_calc_flag
_atom_site_refinement_flags
N1 N 0.23645(10) 0.6139(6) 0.59419(12) 0.0443(8) Uani 1 1 d .
C2 C 0.26328(13) 0.7828(7) 0.62274(16) 0.0470(10) Uani 1 1 d .
H2 H 0.2688 0.9269 0.6060 0.056 Uiso 1 1 calc R
C3 C 0.28055(13) 0.7281(7) 0.67485(16) 0.0472(10) Uani 1 1 d .
H3 H 0.2994 0.8349 0.6948 0.057 Uiso 1 1 calc R
C4 C 0.27143(14) 0.5202(8) 0.70001(17) 0.0534(11) Uani 1 1 d .
H4 H 0.2834 0.4900 0.7373 0.064 Uiso 1 1 calc R
C5 C 0.24634(14) 0.3616(8) 0.67322(16) 0.0531(10) Uani 1 1 d .
H5 H 0.2408 0.2198 0.6912 0.064 Uiso 1 1 calc R
C6 C 0.22857(13) 0.4036(6) 0.61993(16) 0.0423(9) Uani 1 1 d .
N7 N 0.20342(11) 0.2734(6) 0.58246(13) 0.0471(8) Uani 1 1 d .
C8 C 0.19522(12) 0.4073(6) 0.53583(14) 0.0343(8) Uani 1 1 d .
C9 C 0.21551(13) 0.6162(7) 0.54106(16) 0.0464(9) Uani 1 1 d .
H9 H 0.2152 0.7362 0.5140 0.056 Uiso 1 1 calc R
C10 C 0.16773(13) 0.3196(7) 0.48528(16) 0.0434(9) Uani 1 1 d .
C11 C 0.14645(13) 0.1109(7) 0.48964(15) 0.0481(10) Uani 1 1 d .
H11 H 0.1500 0.0247 0.5237 0.058 Uiso 1 1 calc R
C12 C 0.11912(14) 0.0237(7) 0.44311(18) 0.0522(10) Uani 1 1 d .
H12 H 0.1053 -0.1222 0.4453 0.063 Uiso 1 1 calc R
C13 C 0.11326(13) 0.1570(7) 0.39476(15) 0.0461(10) Uani 1 1 d .
H13 H 0.0942 0.1073 0.3637 0.055 Uiso 1 1 calc R
C14 C 0.13565(13) 0.3619(7) 0.39278(17) 0.0491(10) Uani 1 1 d .
H14 H 0.1321 0.4535 0.3596 0.059 Uiso 1 1 calc R
C15 C 0.16274(14) 0.4384(8) 0.43681(17) 0.0510(10) Uani 1 1 d .
H15 H 0.1785 0.5793 0.4331 0.061 Uiso 1 1 calc R
N21 N 0.51934(10) 0.4290(5) 0.61767(12) 0.0383(7) Uani 1 1 d .
C22 C 0.55650(13) 0.3623(7) 0.58438(17) 0.0476(10) Uani 1 1 d .
H22 H 0.5713 0.2202 0.5906 0.057 Uiso 1 1 calc R
C23 C 0.57130(13) 0.5033(8) 0.54293(16) 0.0489(10) Uani 1 1 d .
H23 H 0.5968 0.4606 0.5200 0.059 Uiso 1 1 calc R
C24 C 0.54901(14) 0.7140(8) 0.53353(16) 0.0502(10) Uani 1 1 d .
H24 H 0.5595 0.8114 0.5041 0.060 Uiso 1 1 calc R
C25 C 0.51307(13) 0.7777(7) 0.56590(15) 0.0463(9) Uani 1 1 d .
H25 H 0.4980 0.9184 0.5586 0.056 Uiso 1 1 calc R
C26 C 0.49775(12) 0.6395(6) 0.60996(14) 0.0361(8) Uani 1 1 d .
N27 N 0.46466(10) 0.6714(5) 0.64857(12) 0.0384(7) Uani 1 1 d .
C28 C 0.46545(12) 0.4785(6) 0.68132(14) 0.0344(8) Uani 1 1 d .
C29 C 0.49833(12) 0.3288(6) 0.66316(15) 0.0406(9) Uani 1 1 d .
H29 H 0.5052 0.1840 0.6790 0.049 Uiso 1 1 calc R
C30 C 0.43302(12) 0.4538(6) 0.72962(14) 0.0370(8) Uani 1 1 d .
C31 C 0.43144(14) 0.2576(7) 0.76192(16) 0.0492(10) Uani 1 1 d .
H31 H 0.4512 0.1339 0.7528 0.059 Uiso 1 1 calc R
C32 C 0.40131(15) 0.2394(8) 0.80746(17) 0.0556(11) Uani 1 1 d .
H32 H 0.4002 0.1023 0.8288 0.067 Uiso 1 1 calc R
C33 C 0.37318(14) 0.4163(8) 0.82205(16) 0.0523(11) Uani 1 1 d .
H33 H 0.3535 0.4048 0.8542 0.063 Uiso 1 1 calc R
C34 C 0.37364(14) 0.6141(8) 0.78929(16) 0.0525(11) Uani 1 1 d .
H34 H 0.3534 0.7360 0.7981 0.063 Uiso 1 1 calc R
C35 C 0.40378(14) 0.6316(7) 0.74397(16) 0.0473(10) Uani 1 1 d .
H35 H 0.4045 0.7677 0.7223 0.057 Uiso 1 1 calc R
N41 N 0.32427(9) 1.1515(5) 0.52118(11) 0.0326(7) Uani 1 1 d .
C42 C 0.33347(12) 1.3254(6) 0.55951(14) 0.0377(8) Uani 1 1 d .
H42 H 0.3179 1.4669 0.5559 0.045 Uiso 1 1 calc R
C43 C 0.36467(12) 1.2914(6) 0.60186(15) 0.0382(8) Uani 1 1 d .
H43 H 0.3709 1.4089 0.6287 0.046 Uiso 1 1 calc R
C44 C 0.38840(12) 1.0818(6) 0.60690(14) 0.0380(8) Uani 1 1 d .
H44 H 0.4104 1.0596 0.6371 0.046 Uiso 1 1 calc R
C45 C 0.37987(12) 0.9124(6) 0.56888(14) 0.0390(8) Uani 1 1 d .
H45 H 0.3962 0.7729 0.5723 0.047 Uiso 1 1 calc R
C46 C 0.34718(12) 0.9422(6) 0.52467(14) 0.0336(8) Uani 1 1 d .
N47 N 0.33194(10) 0.8035(5) 0.48336(11) 0.0365(7) Uani 1 1 d .
C48 C 0.29887(11) 0.9233(6) 0.45287(13) 0.0337(8) Uani 1 1 d .
C49 C 0.29329(12) 1.1365(6) 0.47545(14) 0.0363(8) Uani 1 1 d .
H49 H 0.2724 1.2506 0.4623 0.044 Uiso 1 1 calc R
C50 C 0.27419(12) 0.8221(6) 0.40350(13) 0.0358(8) Uani 1 1 d .
C51 C 0.23594(12) 0.9286(7) 0.37854(14) 0.0413(9) Uani 1 1 d .
H51 H 0.2253 1.0690 0.3934 0.050 Uiso 1 1 calc R
C52 C 0.21320(13) 0.8310(7) 0.33196(15) 0.0474(10) Uani 1 1 d .
H52 H 0.1873 0.9065 0.3150 0.057 Uiso 1 1 calc R
C53 C 0.22770(13) 0.6254(7) 0.30982(14) 0.0466(10) Uani 1 1 d .
H53 H 0.2118 0.5593 0.2780 0.056 Uiso 1 1 calc R
C54 C 0.26546(14) 0.5183(7) 0.33462(15) 0.0462(9) Uani 1 1 d .
H54 H 0.2757 0.3769 0.3200 0.055 Uiso 1 1 calc R
C55 C 0.28885(13) 0.6167(6) 0.38126(14) 0.0410(9) Uani 1 1 d .
H55 H 0.3150 0.5420 0.3978 0.049 Uiso 1 1 calc R
N61 N -0.00866(11) 1.0453(6) 0.86370(13) 0.0476(8) Uani 1 1 d .
C62 C -0.04203(15) 1.1474(8) 0.89421(18) 0.0562(11) Uani 1 1 d .
H62 H -0.0542 1.2899 0.8824 0.067 Uiso 1 1 calc R
C63 C -0.05802(15) 1.0451(11) 0.9419(2) 0.0715(15) Uani 1 1 d .
H63 H -0.0810 1.1166 0.9644 0.086 Uiso 1 1 calc R
C64 C -0.03960(15) 0.8244(10) 0.95826(17) 0.0647(14) Uani 1 1 d .
H64 H -0.0506 0.7496 0.9914 0.078 Uiso 1 1 calc R
C65 C -0.00665(15) 0.7273(8) 0.92583(17) 0.0557(11) Uani 1 1 d .
H65 H 0.0057 0.5834 0.9362 0.067 Uiso 1 1 calc R
C66 C 0.00917(13) 0.8371(7) 0.87745(16) 0.0451(9) Uani 1 1 d .
N67 N 0.04101(11) 0.7719(5) 0.83880(14) 0.0486(8) Uani 1 1 d .
C68 C 0.04291(12) 0.9461(6) 0.80126(15) 0.0412(9) Uani 1 1 d .
C69 C 0.01338(14) 1.1166(7) 0.81452(16) 0.0481(10) Uani 1 1 d .
H69 H 0.0088 1.2551 0.7945 0.058 Uiso 1 1 calc R
C70 C 0.07652(12) 0.9415(8) 0.75335(14) 0.0447(10) Uani 1 1 d .
C71 C 0.08132(14) 1.1242(7) 0.71570(17) 0.0521(10) Uani 1 1 d .
H71 H 0.0623 1.2550 0.7195 0.063 Uiso 1 1 calc R
C72 C 0.11440(15) 1.1127(8) 0.67242(17) 0.0554(11) Uani 1 1 d .
H72 H 0.1181 1.2383 0.6475 0.066 Uiso 1 1 calc R
C73 C 0.14078(14) 0.9298(8) 0.66546(17) 0.0552(11) Uani 1 1 d .
H73 H 0.1628 0.9257 0.6356 0.066 Uiso 1 1 calc R
C74 C 0.13631(14) 0.7489(8) 0.70088(18) 0.0540(11) Uani 1 1 d .
H74 H 0.1554 0.6193 0.6956 0.065 Uiso 1 1 calc R
C75 C 0.10489(14) 0.7506(7) 0.74372(16) 0.0466(10) Uani 1 1 d .
H75 H 0.1020 0.6211 0.7676 0.056 Uiso 1 1 calc R

loop_
_atom_site_aniso_label
_atom_site_aniso_U_11
_atom_site_aniso_U_22
_atom_site_aniso_U_33
_atom_site_aniso_U_23
_atom_site_aniso_U_13
_atom_site_aniso_U_12
N1 0.0431(18) 0.053(2) 0.0367(16) -0.0036(15) 0.0000(13) 0.0142(16)
C2 0.050(2) 0.036(2) 0.056(2) 0.0002(19) 0.0162(18) 0.0042(18)
C3 0.045(2) 0.051(3) 0.045(2) -0.016(2) -0.0026(16) 0.0008(19)
C4 0.059(3) 0.057(3) 0.044(2) -0.002(2) 0.0055(18) 0.010(2)
C5 0.060(3) 0.051(3) 0.048(2) -0.001(2) 0.0061(19) 0.002(2)
C6 0.044(2) 0.028(2) 0.055(2) -0.0049(18) 0.0075(17) 0.0020(17)
N7 0.059(2) 0.0358(18) 0.0471(17) 0.0076(15) 0.0065(15) 0.0015(16)
C8 0.0393(19) 0.0263(18) 0.0376(17) 0.0049(15) 0.0034(14) 0.0040(15)
C9 0.055(2) 0.036(2) 0.048(2) 0.0049(18) 0.0053(17) 0.0068(19)
C10 0.040(2) 0.037(2) 0.054(2) -0.0063(18) 0.0109(16) 0.0022(18)
C11 0.053(2) 0.053(3) 0.039(2) 0.0132(19) 0.0057(17) 0.020(2)
C12 0.050(2) 0.035(2) 0.073(3) 0.004(2) 0.012(2) 0.0022(19)
C13 0.044(2) 0.053(3) 0.041(2) -0.0110(19) -0.0054(16) 0.0112(19)
C14 0.048(2) 0.049(3) 0.051(2) 0.009(2) -0.0050(17) 0.003(2)
C15 0.048(2) 0.045(2) 0.060(2) 0.000(2) 0.0028(19) 0.0020(19)
N21 0.0420(17) 0.0318(16) 0.0411(16) -0.0012(14) -0.0060(13) -0.0035(14)
C22 0.043(2) 0.037(2) 0.062(2) -0.016(2) -0.0104(18) 0.0127(18)
C23 0.045(2) 0.055(3) 0.047(2) -0.014(2) 0.0054(17) 0.001(2)
C24 0.052(2) 0.052(3) 0.047(2) 0.0052(19) 0.0012(18) 0.002(2)
C25 0.050(2) 0.040(2) 0.049(2) 0.0039(18) -0.0041(17) 0.0037(19)
C26 0.0355(19) 0.0280(19) 0.0449(19) -0.0022(16) -0.0036(15) 0.0038(15)
N27 0.0403(17) 0.0276(16) 0.0471(16) 0.0050(14) -0.0041(13) 0.0020(13)
C28 0.0377(18) 0.0247(18) 0.0406(18) 0.0002(15) -0.0121(14) 0.0000(15)
C29 0.044(2) 0.0251(18) 0.053(2) 0.0006(17) -0.0102(16) 0.0045(17)
C30 0.0338(18) 0.037(2) 0.0405(18) -0.0022(16) -0.0097(14) -0.0044(16)
C31 0.049(2) 0.042(2) 0.056(2) 0.006(2) -0.0076(18) 0.0051(19)
C32 0.060(3) 0.054(3) 0.053(2) 0.018(2) -0.0098(19) -0.005(2)
C33 0.053(2) 0.068(3) 0.0359(19) 0.000(2) -0.0022(16) -0.014(2)
C34 0.047(2) 0.056(3) 0.054(2) -0.016(2) -0.0031(18) 0.003(2)
C35 0.057(2) 0.039(2) 0.046(2) 0.0083(18) -0.0039(18) -0.010(2)
N41 0.0345(15) 0.0293(16) 0.0342(14) 0.0025(13) 0.0030(11) 0.0030(12)
C42 0.039(2) 0.0290(19) 0.0453(19) 0.0008(16) 0.0076(16) 0.0060(16)
C43 0.040(2) 0.032(2) 0.0422(19) -0.0017(16) 0.0017(15) -0.0004(16)
C44 0.0381(19) 0.038(2) 0.0379(18) 0.0045(16) -0.0041(14) -0.0010(17)
C45 0.040(2) 0.031(2) 0.0453(19) 0.0020(17) -0.0026(15) 0.0036(16)
C46 0.0390(19) 0.0242(18) 0.0378(17) 0.0021(15) 0.0051(14) 0.0037(15)
N47 0.0452(17) 0.0242(15) 0.0399(15) 0.0035(13) -0.0015(13) 0.0048(13)
C48 0.0345(18) 0.0314(19) 0.0354(17) 0.0066(15) 0.0040(14) 0.0036(15)
C49 0.0379(19) 0.0316(19) 0.0394(18) 0.0088(16) 0.0023(15) 0.0069(16)
C50 0.042(2) 0.0319(19) 0.0336(17) 0.0054(15) 0.0040(14) -0.0010(16)
C51 0.045(2) 0.044(2) 0.0356(18) 0.0018(17) 0.0021(15) 0.0049(18)
C52 0.046(2) 0.056(3) 0.040(2) 0.0091(19) -0.0041(16) 0.001(2)
C53 0.051(2) 0.056(3) 0.0326(18) 0.0054(18) -0.0010(16) -0.009(2)
C54 0.057(2) 0.038(2) 0.043(2) -0.0026(17) 0.0086(17) 0.0006(19)
C55 0.046(2) 0.035(2) 0.0420(19) 0.0062(17) 0.0006(15) 0.0014(17)
N61 0.0437(18) 0.051(2) 0.0483(18) -0.0039(16) -0.0072(14) -0.0117(16)
C62 0.061(3) 0.050(3) 0.057(2) -0.013(2) -0.012(2) 0.000(2)
C63 0.045(2) 0.106(4) 0.064(3) -0.042(3) -0.002(2) 0.002(3)
C64 0.056(3) 0.096(4) 0.042(2) 0.009(2) -0.0039(19) -0.034(3)
C65 0.058(3) 0.048(3) 0.061(3) 0.002(2) -0.014(2) -0.009(2)
C66 0.041(2) 0.047(2) 0.047(2) -0.0048(19) -0.0063(16) -0.0099(19)
N67 0.0495(19) 0.0360(18) 0.060(2) 0.0089(16) -0.0116(15) -0.0052(15)
C68 0.043(2) 0.0273(19) 0.053(2) 0.0036(17) -0.0215(17) -0.0027(17)
C69 0.054(2) 0.037(2) 0.053(2) 0.0060(18) -0.0125(18) -0.0091(19)
C70 0.035(2) 0.063(3) 0.0356(18) -0.0031(19) -0.0070(15) -0.0186(19)
C71 0.053(2) 0.036(2) 0.067(3) -0.006(2) -0.019(2) 0.0052(19)
C72 0.061(3) 0.055(3) 0.050(2) 0.017(2) -0.0069(19) -0.022(2)
C73 0.047(2) 0.067(3) 0.051(2) -0.001(2) -0.0032(18) -0.004(2)
C74 0.048(2) 0.051(3) 0.063(2) -0.006(2) -0.0063(19) 0.009(2)
C75 0.053(2) 0.036(2) 0.049(2) 0.0156(18) -0.0143(18) -0.0079(19)

loop_
_atom_type_symbol
_atom_type_description
_atom_type_scat_dispersion_real
_atom_type_scat_dispersion_imag
_atom_type_scat_source
C C 0.0181 0.0091 'International Tables Vol C Tables 4.2.6.8 and 6.1.1.4'
H H 0.0000 0.0000 'International Tables Vol C Tables 4.2.6.8 and 6.1.1.4'
N N 0.0311 0.0180 'International Tables Vol C Tables 4.2.6.8 and 6.1.1.4'

loop_
_geom_angle_atom_site_label_1
_geom_angle_atom_site_label_2
_geom_angle_atom_site_label_3
_geom_angle
C2 N1 C6 120.6(3)
C2 N1 C9 130.3(3)
C6 N1 C9 109.1(3)
N1 C2 H2 121.7
N1 C2 C3 116.6(4)
H2 C2 C3 121.7
C2 C3 H3 119.1
C2 C3 C4 121.7(4)
H3 C3 C4 119.1
C3 C4 H4 119.2
C3 C4 C5 121.7(4)
H4 C4 C5 119.2
C4 C5 H5 120.1
C4 C5 C6 119.7(4)
H5 C5 C6 120.1
N1 C6 C5 119.6(4)
N1 C6 N7 108.0(3)
C5 C6 N7 132.4(4)
C6 N7 C8 105.8(3)
N7 C8 C9 112.4(3)
N7 C8 C10 120.8(3)
C9 C8 C10 126.8(3)
N1 C9 C8 104.7(3)
N1 C9 H9 127.7
C8 C9 H9 127.7
C8 C10 C11 118.5(3)
C8 C10 C15 122.3(4)
C11 C10 C15 119.2(4)
C10 C11 H11 119.9
C10 C11 C12 120.3(4)
H11 C11 C12 119.9
C11 C12 H12 120.7
C11 C12 C13 118.5(4)
H12 C12 C13 120.7
C12 C13 H13 120.8
C12 C13 C14 118.4(4)
H13 C13 C14 120.8
C13 C14 H14 119.0
C13 C14 C15 122.1(4)
H14 C14 C15 119.0
C10 C15 C14 121.4(4)
C10 C15 H15 119.3
C14 C15 H15 119.3
C22 N21 C26 121.5(3)
C22 N21 C29 131.9(3)
C26 N21 C29 106.5(3)
N21 C22 H22 120.6
N21 C22 C23 118.8(4)
H22 C22 C23 120.6
C22 C23 H23 119.8
C22 C23 C24 120.4(3)
H23 C23 C24 119.8
C23 C24 H24 119.7
C23 C24 C25 120.6(4)
H24 C24 C25 119.7
C24 C25 H25 119.7
C24 C25 C26 120.6(4)
H25 C25 C26 119.7
N21 C26 C25 118.1(3)
N21 C26 N27 110.9(3)
C25 C26 N27 131.0(3)
C26 N27 C28 104.8(3)
N27 C28 C29 111.6(3)
N27 C28 C30 120.1(3)
C29 C28 C30 128.3(3)
N21 C29 C28 106.2(3)
N21 C29 H29 126.9
C28 C29 H29 126.9
C28 C30 C31 121.6(3)
C28 C30 C35 120.0(3)
C31 C30 C35 118.4(3)
C30 C31 H31 119.7
C30 C31 C32 120.7(4)
H31 C31 C32 119.7
C31 C32 H32 119.6
C31 C32 C33 120.7(4)
H32 C32 C33 119.6
C32 C33 H33 120.3
C32 C33 C34 119.4(4)
H33 C33 C34 120.3
C33 C34 H34 120.2
C33 C34 C35 119.6(4)
H34 C34 C35 120.2
C30 C35 C34 121.1(4)
C30 C35 H35 119.4
C34 C35 H35 119.4
C42 N41 C46 122.0(3)
C42 N41 C49 131.5(3)
C46 N41 C49 106.5(3)
N41 C42 H42 120.4
N41 C42 C43 119.1(3)
H42 C42 C43 120.4
C42 C43 H43 119.7
C42 C43 C44 120.5(3)
H43 C43 C44 119.7
C43 C44 H44 119.8
C43 C44 C45 120.3(3)
H44 C44 C45 119.8
C44 C45 H45 119.8
C44 C45 C46 120.4(3)
H45 C45 C46 119.8
N41 C46 C45 117.6(3)
N41 C46 N47 110.4(3)
C45 C46 N47 132.0(3)
C46 N47 C48 106.2(3)
N47 C48 C49 110.7(3)
N47 C48 C50 121.4(3)
C49 C48 C50 127.9(3)
N41 C49 C48 106.2(3)
N41 C49 H49 126.9
C48 C49 H49 126.9
C48 C50 C51 121.1(3)
C48 C50 C55 120.2(3)
C51 C50 C55 118.7(3)
C50 C51 H51 119.9
C50 C51 C52 120.3(4)
H51 C51 C52 119.9
C51 C52 H52 119.5
C51 C52 C53 121.1(4)
H52 C52 C53 119.5
C52 C53 H53 120.6
C52 C53 C54 118.9(4)
H53 C53 C54 120.6
C53 C54 H54 119.8
C53 C54 C55 120.4(4)
H54 C54 C55 119.8
C50 C55 C54 120.6(4)
C50 C55 H55 119.7
C54 C55 H55 119.7
C62 N61 C66 123.0(4)
C62 N61 C69 129.9(4)
C66 N61 C69 107.1(3)
N61 C62 H62 120.3
N61 C62 C63 119.3(5)
H62 C62 C63 120.3
C62 C63 H63 120.3
C62 C63 C64 119.3(4)
H63 C63 C64 120.3
C63 C64 H64 120.4
C63 C64 C65 119.1(4)
H64 C64 C65 120.4
C64 C65 H65 119.9
C64 C65 C66 120.1(4)
H65 C65 C66 119.9
N61 C66 C65 119.0(4)
N61 C66 N67 110.7(3)
C65 C66 N67 130.3(4)
C66 N67 C68 104.6(3)
N67 C68 C69 112.6(3)
N67 C68 C70 120.5(3)
C69 C68 C70 126.9(4)
N61 C69 C68 105.1(3)
N61 C69 H69 127.5
C68 C69 H69 127.5
C68 C70 C71 122.0(4)
C68 C70 C75 121.1(4)
C71 C70 C75 116.8(3)
C70 C71 H71 120.3
C70 C71 C72 119.5(4)
H71 C71 C72 120.3
C71 C72 H72 119.3
C71 C72 C73 121.5(4)
H72 C72 C73 119.3
C72 C73 H73 119.9
C72 C73 C74 120.2(4)
H73 C73 C74 119.9
C73 C74 H74 119.5
C73 C74 C75 120.9(4)
H74 C74 C75 119.5
C70 C75 C74 121.0(4)
C70 C75 H75 119.5
C74 C75 H75 119.5

loop_
_geom_bond_atom_site_label_1
_geom_bond_atom_site_label_2
_geom_bond_distance
N1 C2 1.421(5)
N1 C6 1.398(5)
N1 C9 1.374(5)
C2 H2 0.950
C2 C3 1.349(5)
C3 H3 0.950
C3 C4 1.387(6)
C4 H4 0.950
C4 C5 1.332(6)
C5 H5 0.950
C5 C6 1.363(5)
C6 N7 1.365(5)
N7 C8 1.365(4)
C8 C9 1.367(5)
C8 C10 1.505(5)
C9 H9 0.950
C10 C11 1.378(6)
C10 C15 1.339(5)
C11 H11 0.950
C11 C12 1.429(6)
C12 H12 0.950
C12 C13 1.386(5)
C13 H13 0.950
C13 C14 1.370(6)
C14 H14 0.950
C14 C15 1.360(6)
C15 H15 0.950
N21 C22 1.388(5)
N21 C26 1.399(4)
N21 C29 1.365(5)
C22 H22 0.950
C22 C23 1.351(6)
C23 H23 0.950
C23 C24 1.413(6)
C24 H24 0.950
C24 C25 1.343(5)
C25 H25 0.950
C25 C26 1.391(5)
C26 N27 1.334(4)
N27 C28 1.371(4)
C28 C29 1.365(5)
C28 C30 1.482(5)
C29 H29 0.950
C30 C31 1.383(5)
C30 C35 1.388(5)
C31 H31 0.950
C31 C32 1.387(6)
C32 H32 0.950
C32 C33 1.366(6)
C33 H33 0.950
C33 C34 1.396(6)
C34 H34 0.950
C34 C35 1.382(5)
C35 H35 0.950
N41 C42 1.385(4)
N41 C46 1.401(4)
N41 C49 1.385(4)
C42 H42 0.950
C42 C43 1.342(5)
C43 H43 0.950
C43 C44 1.416(5)
C44 H44 0.950
C44 C45 1.358(5)
C45 H45 0.950
C45 C46 1.399(5)
C46 N47 1.335(4)
N47 C48 1.375(4)
C48 C49 1.374(5)
C48 C50 1.473(5)
C49 H49 0.950
C50 C51 1.388(5)
C50 C55 1.386(5)
C51 H51 0.950
C51 C52 1.388(5)
C52 H52 0.950
C52 C53 1.385(6)
C53 H53 0.950
C53 C54 1.376(5)
C54 H54 0.950
C54 C55 1.399(5)
C55 H55 0.950
N61 C62 1.346(5)
N61 C66 1.367(5)
N61 C69 1.387(5)
C62 H62 0.950
C62 C63 1.354(7)
C63 H63 0.950
C63 C64 1.454(8)
C64 H64 0.950
C64 C65 1.349(6)
C65 H65 0.950
C65 C66 1.386(6)
C66 N67 1.351(5)
N67 C68 1.353(5)
C68 C69 1.354(5)
C68 C70 1.490(5)
C69 H69 0.950
C70 C71 1.400(6)
C70 C75 1.410(6)
C71 H71 0.950
C71 C72 1.400(6)
C72 H72 0.950
C72 C73 1.329(6)
C73 H73 0.950
C73 C74 1.358(6)
C74 H74 0.950
C74 C75 1.359(6)
C75 H75 0.950

loop_
_geom_torsion_atom_site_label_1
_geom_torsion_atom_site_label_2
_geom_torsion_atom_site_label_3
_geom_torsion_atom_site_label_4
_geom_torsion
C6 N1 C2 C3 0.5(5)
C9 N1 C2 C3 -178.3(3)
N1 C2 C3 C4 -1.9(5)
C2 C3 C4 C5 2.1(6)
C3 C4 C5 C6 -0.7(6)
C4 C5 C6 N1 -0.7(6)
C4 C5 C6 N7 177.7(4)
C2 N1 C6 C5 0.8(5)
C2 N1 C6 N7 -177.9(3)
C9 N1 C6 C5 179.8(3)
C9 N1 C6 N7 1.1(4)
N1 C6 N7 C8 -1.9(4)
C5 C6 N7 C8 179.6(4)
C6 N7 C8 C9 2.1(4)
C6 N7 C8 C10 -179.5(3)
N7 C8 C9 N1 -1.4(4)
C10 C8 C9 N1 -179.7(3)
C2 N1 C9 C8 179.0(3)
C6 N1 C9 C8 0.2(4)
N7 C8 C10 C11 7.4(5)
N7 C8 C10 C15 -173.6(3)
C9 C8 C10 C11 -174.5(3)
C9 C8 C10 C15 4.5(6)
C8 C10 C11 C12 178.5(3)
C15 C10 C11 C12 -0.5(5)
C10 C11 C12 C13 -2.3(5)
C11 C12 C13 C14 2.8(5)
C12 C13 C14 C15 -0.7(6)
C8 C10 C15 C14 -176.3(3)
C11 C10 C15 C14 2.7(6)
C13 C14 C15 C10 -2.1(6)
C26 N21 C22 C23 -1.4(5)
C29 N21 C22 C23 -177.1(4)
N21 C22 C23 C24 -0.4(6)
C22 C23 C24 C25 0.5(6)
C23 C24 C25 C26 1.3(6)
C24 C25 C26 N21 -3.0(5)
C24 C25 C26 N27 176.8(4)
C22 N21 C26 C25 3.1(5)
C22 N21 C26 N27 -176.7(3)
C29 N21 C26 C25 179.7(3)
C29 N21 C26 N27 -0.1(4)
N21 C26 N27 C28 0.2(4)
C25 C26 N27 C28 -179.5(4)
C26 N27 C28 C29 -0.3(4)
C26 N27 C28 C30 179.6(3)
N27 C28 C29 N21 0.3(4)
C30 C28 C29 N21 -179.6(3)
C22 N21 C29 C28 176.0(3)
C26 N21 C29 C28 -0.1(4)
N27 C28 C30 C31 177.1(3)
N27 C28 C30 C35 -4.0(5)
C29 C28 C30 C31 -3.0(6)
C29 C28 C30 C35 175.9(4)
C28 C30 C31 C32 179.0(4)
C35 C30 C31 C32 0.0(6)
C30 C31 C32 C33 -1.2(6)
C31 C32 C33 C34 2.4(6)
C32 C33 C34 C35 -2.5(6)
C33 C34 C35 C30 1.3(6)
C28 C30 C35 C34 -179.1(3)
C31 C30 C35 C34 -0.1(6)
C46 N41 C42 C43 -1.2(5)
C49 N41 C42 C43 177.5(3)
N41 C42 C43 C44 0.9(5)
C42 C43 C44 C45 0.0(5)
C43 C44 C45 C46 -0.7(5)
C44 C45 C46 N41 0.4(5)
C44 C45 C46 N47 -178.3(3)
C42 N41 C46 C45 0.5(4)
C42 N41 C46 N47 179.5(3)
C49 N41 C46 C45 -178.5(3)
C49 N41 C46 N47 0.5(3)
N41 C46 N47 C48 -0.1(4)
C45 C46 N47 C48 178.7(4)
C46 N47 C48 C49 -0.4(4)
C46 N47 C48 C50 -179.9(3)
N47 C48 C49 N41 0.7(4)
C50 C48 C49 N41 -179.9(3)
C42 N41 C49 C48 -179.6(3)
C46 N41 C49 C48 -0.7(3)
N47 C48 C50 C51 169.7(3)
N47 C48 C50 C55 -10.1(5)
C49 C48 C50 C51 -9.7(5)
C49 C48 C50 C55 170.5(3)
C48 C50 C51 C52 179.8(3)
C55 C50 C51 C52 -0.5(5)
C50 C51 C52 C53 0.7(5)
C51 C52 C53 C54 -0.3(5)
C52 C53 C54 C55 -0.3(5)
C48 C50 C55 C54 179.6(3)
C51 C50 C55 C54 -0.2(5)
C53 C54 C55 C50 0.5(5)
C66 N61 C62 C63 2.2(6)
C69 N61 C62 C63 -179.1(4)
N61 C62 C63 C64 -1.5(6)
C62 C63 C64 C65 0.5(6)
C63 C64 C65 C66 -0.2(6)
C62 N61 C66 C65 -1.9(5)
C62 N61 C66 N67 178.1(3)
C69 N61 C66 C65 179.2(3)
C69 N61 C66 N67 -0.9(4)
C64 C65 C66 N61 0.8(6)
C64 C65 C66 N67 -179.1(4)
N61 C66 N67 C68 0.8(4)
C65 C66 N67 C68 -179.3(4)
C66 N67 C68 C69 -0.5(4)
C66 N67 C68 C70 176.8(3)
N67 C68 C69 N61 0.0(4)
C70 C68 C69 N61 -177.1(3)
C62 N61 C69 C68 -178.3(4)
C66 N61 C69 C68 0.5(4)
N67 C68 C70 C71 -176.3(3)
N67 C68 C70 C75 4.1(5)
C69 C68 C70 C71 0.6(6)
C69 C68 C70 C75 -179.0(4)
C68 C70 C71 C72 178.2(3)
C75 C70 C71 C72 -2.1(5)
C70 C71 C72 C73 1.4(6)
C71 C72 C73 C74 -0.4(6)
C72 C73 C74 C75 0.3(6)
C73 C74 C75 C70 -1.1(6)
C68 C70 C75 C74 -178.4(3)
C71 C70 C75 C74 2.0(5)
